data_4102429
loop_
_publ_author_name
'Skye Fortier'
'Guang Wu'
'Trevor W. Hayton'

_publ_contact_author_email hayton@chem.ucsb.edu
_publ_contact_author_name 'Trevor W. Hayton'
_publ_section_title
;
 Synthesis of a Nitrido-Substituted Analogue of the Uranyl Ion, [N=U=O]+
;
_journal_name_full 'Journal of the American Chemical Society'
_journal_page_first 6888
_journal_page_last 6889
_journal_paper_doi 10.1021/ja101567h
_journal_volume 132
_journal_year 2010
_chemical_formula_sum 'C44 H125 N8 Na O4 Si10 U2'
_chemical_formula_weight 1610.47
_chemical_name_systematic
; 
 ? 
;
_space_group_IT_number 2
_symmetry_cell_setting triclinic
_symmetry_space_group_name_Hall '-P 1'
_symmetry_space_group_name_H-M 'P -1'
_atom_sites_solution_hydrogens geom
_atom_sites_solution_primary direct
_atom_sites_solution_secondary difmap
_audit_creation_method SHELXL-97
_cell_angle_alpha 102.3690(10)
_cell_angle_beta 90.1380(10)
_cell_angle_gamma 97.3550(10)
_cell_formula_units_Z 2
_cell_length_a 14.5468(9)
_cell_length_b 15.2501(10)
_cell_length_c 17.7653(12)
_cell_measurement_temperature 150(2)
_cell_volume 3816.1(4)
_computing_structure_refinement 'SHELXL-97 (Sheldrick, 1997)'
_computing_structure_solution 'SHELXS-97 (Sheldrick, 1990)'
_diffrn_ambient_temperature 150(2)
_diffrn_measured_fraction_theta_full 0.964
_diffrn_measured_fraction_theta_max 0.964
_diffrn_measurement_device_type 'CCD area detector'
_diffrn_measurement_method 'omega scan'
_diffrn_radiation_monochromator graphite
_diffrn_radiation_source 'fine-focus sealed tube'
_diffrn_radiation_type MoK\a
_diffrn_radiation_wavelength 0.71073
_diffrn_reflns_av_R_equivalents 0.1208
_diffrn_reflns_av_sigmaI/netI 0.2146
_diffrn_reflns_limit_h_max 18
_diffrn_reflns_limit_h_min -17
_diffrn_reflns_limit_k_max 19
_diffrn_reflns_limit_k_min -18
_diffrn_reflns_limit_l_max 22
_diffrn_reflns_limit_l_min -22
_diffrn_reflns_number 31814
_diffrn_reflns_theta_full 26.37
_diffrn_reflns_theta_max 26.37
_diffrn_reflns_theta_min 1.17
_exptl_absorpt_coefficient_mu 4.438
_exptl_absorpt_correction_T_max 0.337
_exptl_absorpt_correction_T_min 0.225
_exptl_absorpt_correction_type empirical
_exptl_absorpt_process_details 'Psi Scan'
_exptl_crystal_colour orange
_exptl_crystal_density_diffrn 1.402
_exptl_crystal_density_method 'not measured'
_exptl_crystal_description plate
_exptl_crystal_F_000 1624
_exptl_crystal_size_max 0.3
_exptl_crystal_size_mid 0.2
_exptl_crystal_size_min 0.1
_refine_diff_density_max 2.527
_refine_diff_density_min -3.178
_refine_diff_density_rms 0.218
_refine_ls_extinction_method none
_refine_ls_goodness_of_fit_ref 0.873
_refine_ls_hydrogen_treatment constr
_refine_ls_matrix_type full
_refine_ls_number_parameters 659
_refine_ls_number_reflns 15043
_refine_ls_number_restraints 0
_refine_ls_restrained_S_all 0.873
_refine_ls_R_factor_all 0.1521
_refine_ls_R_factor_gt 0.0640
_refine_ls_shift/su_max 0.000
_refine_ls_shift/su_mean 0.000
_refine_ls_structure_factor_coef Fsqd
_refine_ls_weighting_details 'calc w=1/[\s^2^(Fo^2^)+(0.0506P)^2^+0.0000P] where P=(Fo^2^+2Fc^2^)/3'
_refine_ls_weighting_scheme calc
_refine_ls_wR_factor_gt 0.1183
_refine_ls_wR_factor_ref 0.1467
_reflns_number_gt 7165
_reflns_number_total 15043
_reflns_threshold_expression >2sigma(I)
_cod_data_source_file ja101567h_si_001_1.cif
_cod_data_source_block Complex_1
_cod_database_code 4102429

loop_
_symmetry_equiv_pos_as_xyz
'x, y, z'
'-x, -y, -z'

loop_
_atom_site_label
_atom_site_type_symbol
_atom_site_fract_x
_atom_site_fract_y
_atom_site_fract_z
_atom_site_U_iso_or_equiv
_atom_site_adp_type
_atom_site_occupancy
_atom_site_symmetry_multiplicity
_atom_site_calc_flag
_atom_site_refinement_flags
Na Na 0.2589(4) 0.3290(3) 0.8193(3) 0.0476(14) Uani 1 1 d .
Si10 Si -0.0383(3) 0.2210(3) 0.1994(2) 0.0403(10) Uani 1 1 d .
U2 U 0.29770(3) 0.07168(3) 0.26919(3) 0.02639(14) Uani 1 1 d .
U1 U 0.18606(3) 0.27236(3) 0.29942(3) 0.03043(15) Uani 1 1 d .
Si2 Si 0.2238(3) -0.1171(2) 0.3609(2) 0.0382(10) Uani 1 1 d .
Si1 Si 0.1723(3) 0.0748(2) 0.4193(2) 0.0345(9) Uani 1 1 d .
Si4 Si 0.5136(3) 0.1243(2) 0.3836(2) 0.0384(10) Uani 1 1 d .
Si7 Si 0.2657(3) 0.4590(2) 0.2258(2) 0.0463(11) Uani 1 1 d .
Si3 Si 0.5041(3) 0.1983(2) 0.2421(2) 0.0395(9) Uani 1 1 d .
Si8 Si 0.3171(3) 0.4856(3) 0.3922(2) 0.0506(11) Uani 1 1 d .
Si6 Si 0.1771(3) -0.0569(2) 0.1087(2) 0.0359(9) Uani 1 1 d .
Si9 Si -0.0232(3) 0.3375(3) 0.3563(2) 0.0495(11) Uani 1 1 d .
Si5 Si 0.3649(3) -0.1067(3) 0.1147(2) 0.0491(11) Uani 1 1 d .
N2 N 0.2256(7) -0.0057(6) 0.3575(6) 0.035(3) Uani 1 1 d .
N3 N 0.4522(7) 0.1345(6) 0.3043(6) 0.035(3) Uani 1 1 d .
C21 C 0.2287(15) 0.5748(12) 0.2401(14) 0.134(9) Uani 1 1 d .
H21A H 0.1652 0.5721 0.2550 0.200 Uiso 1 1 calc R
H21B H 0.2348 0.5957 0.1928 0.200 Uiso 1 1 calc R
H21C H 0.2672 0.6159 0.2798 0.200 Uiso 1 1 calc R
N1 N 0.2370(7) 0.1743(7) 0.2305(6) 0.044(3) Uani 1 1 d .
C22 C 0.3448(11) 0.4138(11) 0.4596(8) 0.077(6) Uani 1 1 d .
H22A H 0.2885 0.3899 0.4804 0.115 Uiso 1 1 calc R
H22B H 0.3849 0.4496 0.5009 0.115 Uiso 1 1 calc R
H22C H 0.3752 0.3647 0.4323 0.115 Uiso 1 1 calc R
C7 C 0.4426(9) 0.1708(9) 0.1441(7) 0.045(4) Uani 1 1 d .
H7A H 0.4407 0.1073 0.1220 0.068 Uiso 1 1 calc R
H7B H 0.4754 0.2053 0.1109 0.068 Uiso 1 1 calc R
H7C H 0.3805 0.1857 0.1497 0.068 Uiso 1 1 calc R
N4 N 0.2827(7) -0.0460(6) 0.1577(6) 0.037(3) Uani 1 1 d .
C17 C 0.1337(10) -0.1765(8) 0.0590(8) 0.051(4) Uani 1 1 d .
H17A H 0.1786 -0.1996 0.0232 0.076 Uiso 1 1 calc R
H17B H 0.0762 -0.1778 0.0317 0.076 Uiso 1 1 calc R
H17C H 0.1238 -0.2132 0.0966 0.076 Uiso 1 1 calc R
C18 C 0.0859(8) -0.0208(8) 0.1757(7) 0.039(3) Uani 1 1 d .
H18A H 0.0793 -0.0579 0.2132 0.059 Uiso 1 1 calc R
H18B H 0.0283 -0.0272 0.1474 0.059 Uiso 1 1 calc R
H18C H 0.1027 0.0414 0.2013 0.059 Uiso 1 1 calc R
C4 C 0.3399(10) -0.1519(9) 0.3445(9) 0.060(4) Uani 1 1 d .
H4A H 0.3592 -0.1453 0.2942 0.090 Uiso 1 1 calc R
H4B H 0.3380 -0.2140 0.3480 0.090 Uiso 1 1 calc R
H4C H 0.3830 -0.1144 0.3828 0.090 Uiso 1 1 calc R
N5 N 0.2669(7) 0.4200(6) 0.3088(6) 0.041(3) Uani 1 1 d .
C2 C 0.0446(10) 0.0584(9) 0.4007(8) 0.055(4) Uani 1 1 d .
H2A H 0.0315 0.0747 0.3528 0.083 Uiso 1 1 calc R
H2B H 0.0159 0.0961 0.4418 0.083 Uiso 1 1 calc R
H2C H 0.0206 -0.0039 0.3977 0.083 Uiso 1 1 calc R
C3 C 0.1873(9) 0.0770(8) 0.5246(7) 0.043(4) Uani 1 1 d .
H3A H 0.1525 0.0240 0.5363 0.065 Uiso 1 1 calc R
H3B H 0.1654 0.1302 0.5544 0.065 Uiso 1 1 calc R
H3C H 0.2518 0.0781 0.5370 0.065 Uiso 1 1 calc R
C1 C 0.2238(8) 0.1865(7) 0.3990(7) 0.029(3) Uani 1 1 d .
C26 C -0.0277(13) 0.4552(10) 0.3432(9) 0.086(6) Uani 1 1 d .
H26A H 0.0059 0.4977 0.3850 0.129 Uiso 1 1 calc R
H26B H -0.0911 0.4665 0.3426 0.129 Uiso 1 1 calc R
H26C H -0.0004 0.4619 0.2953 0.129 Uiso 1 1 calc R
N6 N 0.0258(7) 0.2732(6) 0.2804(6) 0.033(3) Uani 1 1 d .
C14 C 0.3388(11) -0.2297(8) 0.1138(10) 0.080(6) Uani 1 1 d .
H14A H 0.3160 -0.2373 0.1630 0.120 Uiso 1 1 calc R
H14B H 0.3942 -0.2577 0.1037 0.120 Uiso 1 1 calc R
H14C H 0.2926 -0.2575 0.0743 0.120 Uiso 1 1 calc R
C16 C 0.1815(10) 0.0134(9) 0.0340(7) 0.049(4) Uani 1 1 d .
H16A H 0.2094 0.0739 0.0563 0.074 Uiso 1 1 calc R
H16B H 0.1197 0.0146 0.0156 0.074 Uiso 1 1 calc R
H16C H 0.2176 -0.0125 -0.0082 0.074 Uiso 1 1 calc R
C19 C 0.1834(12) 0.3829(10) 0.1539(8) 0.081(6) Uani 1 1 d .
H19A H 0.2121 0.3313 0.1293 0.121 Uiso 1 1 calc R
H19B H 0.1667 0.4147 0.1158 0.121 Uiso 1 1 calc R
H19C H 0.1288 0.3631 0.1791 0.121 Uiso 1 1 calc R
C25 C 0.0455(10) 0.3510(9) 0.4494(8) 0.057(4) Uani 1 1 d .
H25A H 0.0702 0.2957 0.4502 0.085 Uiso 1 1 calc R
H25B H 0.0057 0.3645 0.4922 0.085 Uiso 1 1 calc R
H25C H 0.0955 0.3995 0.4531 0.085 Uiso 1 1 calc R
C11 C 0.5926(10) 0.0355(9) 0.3633(8) 0.058(4) Uani 1 1 d .
H11A H 0.5566 -0.0229 0.3468 0.088 Uiso 1 1 calc R
H11B H 0.6281 0.0367 0.4092 0.088 Uiso 1 1 calc R
H11C H 0.6338 0.0470 0.3233 0.088 Uiso 1 1 calc R
C23 C 0.4282(11) 0.5530(9) 0.3811(8) 0.063(5) Uani 1 1 d .
H23A H 0.4635 0.5180 0.3431 0.095 Uiso 1 1 calc R
H23B H 0.4623 0.5692 0.4295 0.095 Uiso 1 1 calc R
H23C H 0.4169 0.6069 0.3649 0.095 Uiso 1 1 calc R
C12 C 0.4365(8) 0.0952(8) 0.4609(7) 0.037(3) Uani 1 1 d .
H12A H 0.3992 0.1429 0.4781 0.056 Uiso 1 1 calc R
H12B H 0.4736 0.0881 0.5034 0.056 Uiso 1 1 calc R
H12C H 0.3969 0.0396 0.4408 0.056 Uiso 1 1 calc R
C30 C 0.0338(9) 0.1830(9) 0.1164(7) 0.046(4) Uani 1 1 d .
H30A H 0.0534 0.2329 0.0926 0.068 Uiso 1 1 calc R
H30B H -0.0018 0.1353 0.0797 0.068 Uiso 1 1 calc R
H30C H 0.0872 0.1610 0.1338 0.068 Uiso 1 1 calc R
C6 C 0.1870(11) -0.1482(10) 0.4537(8) 0.068(5) Uani 1 1 d .
H6A H 0.2257 -0.1112 0.4954 0.102 Uiso 1 1 calc R
H6B H 0.1929 -0.2108 0.4509 0.102 Uiso 1 1 calc R
H6C H 0.1236 -0.1387 0.4623 0.102 Uiso 1 1 calc R
C9 C 0.5085(11) 0.3210(8) 0.2796(9) 0.063(5) Uani 1 1 d .
H9A H 0.4470 0.3375 0.2796 0.095 Uiso 1 1 calc R
H9B H 0.5467 0.3530 0.2475 0.095 Uiso 1 1 calc R
H9C H 0.5342 0.3367 0.3313 0.095 Uiso 1 1 calc R
C5 C 0.1405(11) -0.1931(9) 0.2860(9) 0.068(5) Uani 1 1 d .
H5A H 0.0803 -0.1736 0.2918 0.102 Uiso 1 1 calc R
H5B H 0.1367 -0.2543 0.2926 0.102 Uiso 1 1 calc R
H5C H 0.1622 -0.1902 0.2355 0.102 Uiso 1 1 calc R
C8 C 0.6261(9) 0.1802(9) 0.2203(9) 0.059(4) Uani 1 1 d .
H8A H 0.6617 0.1902 0.2676 0.088 Uiso 1 1 calc R
H8B H 0.6520 0.2218 0.1899 0.088 Uiso 1 1 calc R
H8C H 0.6275 0.1192 0.1921 0.088 Uiso 1 1 calc R
O1 O 0.4016(9) 0.3221(7) 0.7491(7) 0.080(4) Uani 1 1 d .
O4 O 0.3301(10) 0.2540(8) 0.9108(7) 0.089(4) Uani 1 1 d .
O3 O 0.1937(9) 0.1744(8) 0.8042(8) 0.086(4) Uani 1 1 d .
N7 N 0.3000(9) 0.4928(8) 0.8869(8) 0.062(4) Uani 1 1 d .
O2 O 0.2318(9) 0.3147(8) 0.6821(7) 0.084(4) Uani 1 1 d .
N8 N 0.1160(9) 0.3860(9) 0.8819(8) 0.064(4) Uani 1 1 d .
C33 C 0.3152(13) 0.3168(11) 0.6394(10) 0.075(5) Uani 1 1 d .
H33A H 0.3394 0.3789 0.6387 0.089 Uiso 1 1 calc R
H33B H 0.3024 0.2837 0.5866 0.089 Uiso 1 1 calc R
C37 C 0.2841(13) 0.1731(12) 0.9182(11) 0.083(6) Uani 1 1 d .
H37A H 0.2338 0.1822 0.9536 0.100 Uiso 1 1 calc R
H37B H 0.3259 0.1377 0.9376 0.100 Uiso 1 1 calc R
C10 C 0.5872(9) 0.2325(9) 0.4305(8) 0.049(4) Uani 1 1 d .
H10A H 0.6257 0.2542 0.3927 0.073 Uiso 1 1 calc R
H10B H 0.6257 0.2217 0.4707 0.073 Uiso 1 1 calc R
H10C H 0.5481 0.2770 0.4521 0.073 Uiso 1 1 calc R
C29 C -0.1178(9) 0.1174(8) 0.2122(9) 0.057(4) Uani 1 1 d .
H29A H -0.0814 0.0727 0.2221 0.085 Uiso 1 1 calc R
H29B H -0.1553 0.0931 0.1662 0.085 Uiso 1 1 calc R
H29C H -0.1571 0.1339 0.2549 0.085 Uiso 1 1 calc R
C28 C -0.1135(10) 0.2966(9) 0.1664(8) 0.056(4) Uani 1 1 d .
H28A H -0.1567 0.3148 0.2055 0.085 Uiso 1 1 calc R
H28B H -0.1467 0.2646 0.1198 0.085 Uiso 1 1 calc R
H28C H -0.0756 0.3492 0.1568 0.085 Uiso 1 1 calc R
C13 C 0.4804(9) -0.0689(9) 0.1661(10) 0.064(5) Uani 1 1 d .
H13A H 0.4973 -0.0052 0.1693 0.096 Uiso 1 1 calc R
H13B H 0.5263 -0.1016 0.1382 0.096 Uiso 1 1 calc R
H13C H 0.4769 -0.0805 0.2171 0.096 Uiso 1 1 calc R
C24 C 0.2415(11) 0.5679(10) 0.4421(11) 0.091(7) Uani 1 1 d .
H24A H 0.2029 0.5840 0.4048 0.136 Uiso 1 1 calc R
H24B H 0.2793 0.6211 0.4702 0.136 Uiso 1 1 calc R
H24C H 0.2033 0.5409 0.4773 0.136 Uiso 1 1 calc R
C15 C 0.3817(11) -0.0998(12) 0.0125(9) 0.087(6) Uani 1 1 d .
H15A H 0.3254 -0.1245 -0.0170 0.130 Uiso 1 1 calc R
H15B H 0.4308 -0.1336 -0.0079 0.130 Uiso 1 1 calc R
H15C H 0.3977 -0.0376 0.0094 0.130 Uiso 1 1 calc R
C44 C 0.1101(13) 0.3441(11) 0.9453(9) 0.083(6) Uani 1 1 d .
H44A H 0.1700 0.3527 0.9707 0.125 Uiso 1 1 calc R
H44B H 0.0899 0.2805 0.9277 0.125 Uiso 1 1 calc R
H44C H 0.0665 0.3705 0.9808 0.125 Uiso 1 1 calc R
C39 C 0.3010(13) 0.5298(11) 0.8187(12) 0.098(7) Uani 1 1 d .
H39A H 0.2437 0.5083 0.7897 0.147 Uiso 1 1 calc R
H39B H 0.3518 0.5110 0.7876 0.147 Uiso 1 1 calc R
H39C H 0.3082 0.5947 0.8333 0.147 Uiso 1 1 calc R
C32 C 0.3859(14) 0.2736(12) 0.6779(13) 0.094(7) Uani 1 1 d .
H32A H 0.3619 0.2115 0.6788 0.113 Uiso 1 1 calc R
H32B H 0.4430 0.2736 0.6498 0.113 Uiso 1 1 calc R
C27 C -0.1399(11) 0.2881(13) 0.3783(10) 0.095(7) Uani 1 1 d .
H27A H -0.1851 0.3028 0.3452 0.143 Uiso 1 1 calc R
H27B H -0.1527 0.3123 0.4311 0.143 Uiso 1 1 calc R
H27C H -0.1425 0.2235 0.3700 0.143 Uiso 1 1 calc R
C20 C 0.3820(13) 0.4666(11) 0.1789(10) 0.098(7) Uani 1 1 d .
H20A H 0.4281 0.5021 0.2156 0.147 Uiso 1 1 calc R
H20B H 0.3784 0.4948 0.1357 0.147 Uiso 1 1 calc R
H20C H 0.3988 0.4069 0.1615 0.147 Uiso 1 1 calc R
C41 C 0.2263(13) 0.5219(11) 0.9370(11) 0.090(6) Uani 1 1 d .
H41A H 0.2315 0.5875 0.9471 0.108 Uiso 1 1 calc R
H41B H 0.2350 0.5049 0.9858 0.108 Uiso 1 1 calc R
C35 C 0.1513(14) 0.1258(12) 0.7370(11) 0.099(7) Uani 1 1 d .
H35A H 0.1958 0.0947 0.7056 0.149 Uiso 1 1 calc R
H35B H 0.1262 0.1659 0.7100 0.149 Uiso 1 1 calc R
H35C H 0.1022 0.0824 0.7481 0.149 Uiso 1 1 calc R
C31 C 0.4800(12) 0.2935(13) 0.7817(12) 0.099(7) Uani 1 1 d .
H31A H 0.4806 0.2298 0.7619 0.148 Uiso 1 1 calc R
H31B H 0.4760 0.3051 0.8368 0.148 Uiso 1 1 calc R
H31C H 0.5361 0.3264 0.7682 0.148 Uiso 1 1 calc R
C36 C 0.2459(14) 0.1242(12) 0.8366(12) 0.096(7) Uani 1 1 d .
H36A H 0.2974 0.1098 0.8038 0.115 Uiso 1 1 calc R
H36B H 0.2086 0.0677 0.8398 0.115 Uiso 1 1 calc R
C34 C 0.1612(18) 0.3491(14) 0.6496(13) 0.152(11) Uani 1 1 d .
H34A H 0.1751 0.4137 0.6582 0.229 Uiso 1 1 calc R
H34B H 0.1037 0.3335 0.6729 0.229 Uiso 1 1 calc R
H34C H 0.1562 0.3237 0.5952 0.229 Uiso 1 1 calc R
C38 C 0.3790(16) 0.2936(15) 0.9802(11) 0.130(9) Uani 1 1 d .
H38A H 0.3359 0.3084 1.0204 0.195 Uiso 1 1 calc R
H38B H 0.4174 0.3478 0.9746 0.195 Uiso 1 1 calc R
H38C H 0.4172 0.2519 0.9933 0.195 Uiso 1 1 calc R
C42 C 0.1300(12) 0.4835(11) 0.9056(13) 0.095(7) Uani 1 1 d .
H42A H 0.0859 0.5020 0.9448 0.114 Uiso 1 1 calc R
H42B H 0.1172 0.5090 0.8617 0.114 Uiso 1 1 calc R
C40 C 0.3889(13) 0.5237(12) 0.9257(13) 0.123(9) Uani 1 1 d .
H40A H 0.4007 0.5886 0.9346 0.184 Uiso 1 1 calc R
H40B H 0.4364 0.4979 0.8941 0.184 Uiso 1 1 calc R
H40C H 0.3891 0.5053 0.9740 0.184 Uiso 1 1 calc R
C43 C 0.0269(14) 0.3621(15) 0.8395(12) 0.124(8) Uani 1 1 d .
H43A H -0.0140 0.3232 0.8644 0.186 Uiso 1 1 calc R
H43B H 0.0362 0.3311 0.7876 0.186 Uiso 1 1 calc R
H43C H -0.0001 0.4161 0.8388 0.186 Uiso 1 1 calc R

loop_
_atom_site_aniso_label
_atom_site_aniso_U_11
_atom_site_aniso_U_22
_atom_site_aniso_U_33
_atom_site_aniso_U_23
_atom_site_aniso_U_13
_atom_site_aniso_U_12
Na 0.049(4) 0.049(3) 0.046(3) 0.015(3) 0.002(3) 0.000(3)
Si10 0.041(3) 0.044(2) 0.036(2) 0.0075(19) -0.0093(19) 0.0102(19)
U2 0.0264(3) 0.0253(3) 0.0260(3) 0.0030(2) -0.0004(2) 0.0021(2)
U1 0.0295(3) 0.0240(3) 0.0370(3) 0.0055(2) -0.0006(3) 0.0024(2)
Si2 0.048(3) 0.029(2) 0.036(2) 0.0062(17) -0.002(2) 0.0023(18)
Si1 0.033(2) 0.034(2) 0.036(2) 0.0066(17) 0.0006(18) 0.0021(17)
Si4 0.033(2) 0.040(2) 0.041(2) 0.0067(18) -0.0073(19) 0.0034(18)
Si7 0.054(3) 0.033(2) 0.053(3) 0.019(2) -0.003(2) -0.007(2)
Si3 0.034(2) 0.039(2) 0.045(2) 0.0124(18) 0.0054(19) 0.0006(18)
Si8 0.054(3) 0.044(2) 0.042(3) -0.0036(19) 0.001(2) -0.014(2)
Si6 0.039(2) 0.036(2) 0.030(2) 0.0045(17) -0.0007(18) 0.0006(18)
Si9 0.041(3) 0.060(3) 0.044(3) -0.004(2) -0.007(2) 0.019(2)
Si5 0.043(3) 0.050(2) 0.050(3) -0.006(2) 0.007(2) 0.014(2)
N2 0.032(7) 0.025(5) 0.043(7) 0.001(5) 0.010(5) -0.001(5)
N3 0.041(7) 0.028(6) 0.034(6) 0.003(5) -0.002(5) 0.006(5)
C21 0.14(2) 0.080(14) 0.21(3) 0.084(17) 0.004(19) 0.029(14)
N1 0.053(8) 0.048(7) 0.033(7) 0.032(6) -0.016(6) -0.032(6)
C22 0.080(13) 0.099(13) 0.032(9) 0.004(9) -0.011(9) -0.043(10)
C7 0.036(9) 0.074(10) 0.032(8) 0.027(7) 0.004(7) 0.002(7)
N4 0.044(7) 0.019(5) 0.048(7) 0.003(5) 0.010(6) 0.005(5)
C17 0.050(10) 0.040(8) 0.057(10) 0.002(7) -0.010(8) -0.003(7)
C18 0.032(8) 0.043(8) 0.049(9) 0.022(7) 0.004(7) 0.010(6)
C4 0.062(11) 0.039(8) 0.085(12) 0.023(8) 0.016(10) 0.013(8)
N5 0.047(8) 0.031(6) 0.043(7) 0.008(5) 0.002(6) -0.002(5)
C2 0.065(11) 0.053(9) 0.051(10) 0.013(8) 0.016(8) 0.014(8)
C3 0.054(10) 0.031(7) 0.044(9) 0.006(6) 0.010(7) 0.008(7)
C1 0.030(8) 0.018(6) 0.031(7) 0.001(5) -0.006(6) -0.015(5)
C26 0.147(19) 0.063(11) 0.051(11) -0.014(9) -0.007(11) 0.065(12)
N6 0.038(7) 0.018(5) 0.044(7) 0.003(5) -0.015(5) 0.007(5)
C14 0.076(13) 0.034(9) 0.109(15) -0.034(9) -0.015(11) 0.013(8)
C16 0.067(11) 0.057(9) 0.026(8) 0.009(7) 0.005(7) 0.016(8)
C19 0.110(16) 0.084(12) 0.045(10) 0.036(9) -0.024(10) -0.036(11)
C25 0.054(11) 0.062(10) 0.046(9) -0.016(8) 0.005(8) 0.023(8)
C11 0.077(12) 0.059(10) 0.042(9) 0.014(8) -0.013(9) 0.010(9)
C23 0.084(13) 0.040(8) 0.054(10) -0.002(7) -0.007(9) -0.013(8)
C12 0.024(8) 0.040(8) 0.042(8) 0.006(6) -0.014(6) -0.011(6)
C30 0.048(10) 0.048(8) 0.039(9) 0.003(7) -0.006(7) 0.009(7)
C6 0.090(14) 0.069(11) 0.064(11) 0.040(9) 0.036(10) 0.037(10)
C9 0.063(12) 0.047(9) 0.079(12) 0.026(9) 0.011(9) -0.013(8)
C5 0.088(13) 0.041(9) 0.074(12) 0.018(8) -0.024(10) -0.006(9)
C8 0.042(10) 0.064(10) 0.071(11) 0.024(9) 0.017(9) -0.004(8)
O1 0.117(11) 0.064(8) 0.074(9) 0.029(7) 0.046(8) 0.037(7)
O4 0.129(12) 0.086(9) 0.068(9) 0.037(7) 0.009(8) 0.032(8)
O3 0.093(10) 0.079(9) 0.090(10) 0.031(8) 0.001(8) 0.008(8)
N7 0.047(9) 0.049(8) 0.091(11) 0.024(8) 0.021(8) -0.004(7)
O2 0.092(10) 0.093(9) 0.076(9) 0.035(7) 0.004(8) 0.016(7)
N8 0.059(10) 0.080(10) 0.059(9) 0.034(8) 0.004(8) 0.004(8)
C33 0.094(15) 0.070(12) 0.063(12) 0.029(10) 0.031(11) 0.000(11)
C37 0.084(15) 0.093(14) 0.100(16) 0.067(13) 0.019(13) 0.037(12)
C10 0.039(9) 0.061(9) 0.044(9) 0.007(7) -0.013(7) 0.006(7)
C29 0.022(8) 0.051(9) 0.088(12) -0.005(8) -0.021(8) 0.001(7)
C28 0.061(11) 0.053(9) 0.051(10) -0.009(8) -0.014(8) 0.023(8)
C13 0.021(9) 0.062(10) 0.113(14) 0.026(10) 0.016(9) 0.011(7)
C24 0.051(12) 0.063(11) 0.120(16) -0.050(11) 0.022(11) -0.015(9)
C15 0.060(13) 0.127(16) 0.061(12) -0.013(11) 0.017(10) 0.022(11)
C44 0.116(17) 0.086(13) 0.054(12) 0.023(10) 0.007(11) 0.022(12)
C39 0.085(15) 0.065(12) 0.16(2) 0.053(13) 0.014(14) 0.005(10)
C32 0.104(17) 0.055(11) 0.115(18) 0.001(12) 0.056(15) 0.003(11)
C27 0.053(13) 0.149(18) 0.064(13) -0.018(12) 0.003(10) 0.004(12)
C20 0.137(19) 0.080(13) 0.082(14) 0.040(11) 0.017(13) 0.001(12)
C41 0.079(15) 0.066(12) 0.105(16) -0.019(11) 0.034(13) -0.004(11)
C35 0.104(18) 0.085(14) 0.089(16) 0.001(12) 0.005(14) -0.029(12)
C31 0.048(13) 0.121(17) 0.15(2) 0.066(15) 0.016(13) 0.022(12)
C36 0.103(17) 0.073(13) 0.121(19) 0.054(13) -0.022(14) -0.004(12)
C34 0.25(3) 0.126(19) 0.117(19) 0.052(16) -0.02(2) 0.12(2)
C38 0.14(2) 0.18(2) 0.068(15) 0.029(16) -0.034(15) 0.023(18)
C42 0.059(14) 0.067(13) 0.16(2) 0.012(13) 0.043(14) 0.016(10)
C40 0.056(14) 0.093(15) 0.19(3) -0.015(15) -0.019(15) -0.022(12)
C43 0.083(18) 0.17(2) 0.115(19) 0.043(17) -0.004(15) -0.016(16)

loop_
_atom_type_symbol
_atom_type_description
_atom_type_scat_dispersion_real
_atom_type_scat_dispersion_imag
_atom_type_scat_source
C C 0.0033 0.0016 'International Tables Vol C Tables 4.2.6.8 and 6.1.1.4'
H H 0.0000 0.0000 'International Tables Vol C Tables 4.2.6.8 and 6.1.1.4'
N N 0.0061 0.0033 'International Tables Vol C Tables 4.2.6.8 and 6.1.1.4'
O O 0.0106 0.0060 'International Tables Vol C Tables 4.2.6.8 and 6.1.1.4'
Na Na 0.0362 0.0249 'International Tables Vol C Tables 4.2.6.8 and 6.1.1.4'
Si Si 0.0817 0.0704 'International Tables Vol C Tables 4.2.6.8 and 6.1.1.4'
U U -9.6767 9.6646 'International Tables Vol C Tables 4.2.6.8 and 6.1.1.4'

loop_
_geom_angle_atom_site_label_1
_geom_angle_atom_site_label_2
_geom_angle_atom_site_label_3
_geom_angle
O3 Na O1 104.1(4)
O3 Na O2 88.5(5)
O1 Na O2 68.1(5)
O3 Na O4 68.0(5)
O1 Na O4 87.2(5)
O2 Na O4 141.0(5)
O3 Na N8 92.7(5)
O1 Na N8 161.4(4)
O2 Na N8 105.1(5)
O4 Na N8 106.6(4)
O3 Na N7 157.1(5)
O1 Na N7 94.5(4)
O2 Na N7 111.0(5)
O4 Na N7 100.3(5)
N8 Na N7 71.3(4)
N6 Si10 C30 112.7(6)
N6 Si10 C28 112.7(5)
C30 Si10 C28 105.1(6)
N6 Si10 C29 112.9(6)
C30 Si10 C29 106.3(6)
C28 Si10 C29 106.4(6)
N1 U2 N2 122.0(4)
N1 U2 N3 105.3(3)
N2 U2 N3 113.7(3)
N1 U2 N4 101.7(4)
N2 U2 N4 99.8(3)
N3 U2 N4 113.8(3)
N1 U2 C1 70.9(4)
N2 U2 C1 65.8(3)
N3 U2 C1 93.3(3)
N4 U2 C1 152.8(3)
N1 U1 N6 114.3(4)
N1 U1 N5 116.2(4)
N6 U1 N5 110.2(3)
N1 U1 C1 82.4(4)
N6 U1 C1 113.7(4)
N5 U1 C1 117.8(3)
N2 Si2 C4 110.6(6)
N2 Si2 C6 116.1(6)
C4 Si2 C6 105.4(7)
N2 Si2 C5 111.6(6)
C4 Si2 C5 108.3(7)
C6 Si2 C5 104.3(7)
N2 Si1 C2 111.7(6)
N2 Si1 C3 115.5(5)
C2 Si1 C3 105.1(6)
N2 Si1 C1 105.3(5)
C2 Si1 C1 109.5(6)
C3 Si1 C1 109.7(5)
N3 Si4 C11 114.1(6)
N3 Si4 C12 112.2(5)
C11 Si4 C12 105.9(6)
N3 Si4 C10 112.6(5)
C11 Si4 C10 106.5(6)
C12 Si4 C10 104.9(6)
N5 Si7 C19 110.3(6)
N5 Si7 C21 113.1(8)
C19 Si7 C21 106.7(9)
N5 Si7 C20 113.6(7)
C19 Si7 C20 106.6(8)
C21 Si7 C20 106.1(8)
N3 Si3 C9 112.9(6)
N3 Si3 C8 114.2(6)
C9 Si3 C8 105.1(7)
N3 Si3 C7 112.4(5)
C9 Si3 C7 107.2(7)
C8 Si3 C7 104.2(7)
N5 Si8 C23 115.0(6)
N5 Si8 C24 112.4(7)
C23 Si8 C24 105.8(7)
N5 Si8 C22 110.5(6)
C23 Si8 C22 104.4(7)
C24 Si8 C22 108.3(9)
N4 Si6 C18 110.8(6)
N4 Si6 C16 112.4(6)
C18 Si6 C16 107.2(6)
N4 Si6 C17 113.4(6)
C18 Si6 C17 105.3(6)
C16 Si6 C17 107.2(6)
N6 Si9 C27 114.1(7)
N6 Si9 C26 112.0(6)
C27 Si9 C26 109.3(9)
N6 Si9 C25 112.0(5)
C27 Si9 C25 103.4(7)
C26 Si9 C25 105.4(7)
N4 Si5 C15 113.6(7)
N4 Si5 C14 112.9(6)
C15 Si5 C14 105.6(8)
N4 Si5 C13 111.6(6)
C15 Si5 C13 107.0(7)
C14 Si5 C13 105.5(7)
Si2 N2 Si1 127.0(6)
Si2 N2 U2 128.5(5)
Si1 N2 U2 104.4(4)
Si4 N3 Si3 119.4(6)
Si4 N3 U2 126.5(5)
Si3 N3 U2 114.1(5)
Si7 C21 H21A 109.5
Si7 C21 H21B 109.5
H21A C21 H21B 109.5
Si7 C21 H21C 109.5
H21A C21 H21C 109.5
H21B C21 H21C 109.5
U1 N1 U2 123.5(5)
Si8 C22 H22A 109.5
Si8 C22 H22B 109.5
H22A C22 H22B 109.5
Si8 C22 H22C 109.5
H22A C22 H22C 109.5
H22B C22 H22C 109.5
Si3 C7 H7A 109.5
Si3 C7 H7B 109.5
H7A C7 H7B 109.5
Si3 C7 H7C 109.5
H7A C7 H7C 109.5
H7B C7 H7C 109.5
Si5 N4 Si6 118.0(6)
Si5 N4 U2 128.5(6)
Si6 N4 U2 112.8(5)
Si6 C17 H17A 109.5
Si6 C17 H17B 109.5
H17A C17 H17B 109.5
Si6 C17 H17C 109.5
H17A C17 H17C 109.5
H17B C17 H17C 109.5
Si6 C18 H18A 109.5
Si6 C18 H18B 109.5
H18A C18 H18B 109.5
Si6 C18 H18C 109.5
H18A C18 H18C 109.5
H18B C18 H18C 109.5
Si2 C4 H4A 109.5
Si2 C4 H4B 109.5
H4A C4 H4B 109.5
Si2 C4 H4C 109.5
H4A C4 H4C 109.5
H4B C4 H4C 109.5
Si8 N5 Si7 121.7(6)
Si8 N5 U1 123.6(5)
Si7 N5 U1 114.6(5)
Si1 C2 H2A 109.5
Si1 C2 H2B 109.5
H2A C2 H2B 109.5
Si1 C2 H2C 109.5
H2A C2 H2C 109.5
H2B C2 H2C 109.5
Si1 C3 H3A 109.5
Si1 C3 H3B 109.5
H3A C3 H3B 109.5
Si1 C3 H3C 109.5
H3A C3 H3C 109.5
H3B C3 H3C 109.5
Si1 C1 U1 132.7(6)
Si1 C1 U2 82.6(4)
U1 C1 U2 83.0(3)
Si9 C26 H26A 109.5
Si9 C26 H26B 109.5
H26A C26 H26B 109.5
Si9 C26 H26C 109.5
H26A C26 H26C 109.5
H26B C26 H26C 109.5
Si10 N6 Si9 120.7(6)
Si10 N6 U1 126.0(5)
Si9 N6 U1 113.3(5)
Si5 C14 H14A 109.5
Si5 C14 H14B 109.5
H14A C14 H14B 109.5
Si5 C14 H14C 109.5
H14A C14 H14C 109.5
H14B C14 H14C 109.5
Si6 C16 H16A 109.5
Si6 C16 H16B 109.5
H16A C16 H16B 109.5
Si6 C16 H16C 109.5
H16A C16 H16C 109.5
H16B C16 H16C 109.5
Si7 C19 H19A 109.5
Si7 C19 H19B 109.5
H19A C19 H19B 109.5
Si7 C19 H19C 109.5
H19A C19 H19C 109.5
H19B C19 H19C 109.5
Si9 C25 H25A 109.5
Si9 C25 H25B 109.5
H25A C25 H25B 109.5
Si9 C25 H25C 109.5
H25A C25 H25C 109.5
H25B C25 H25C 109.5
Si4 C11 H11A 109.5
Si4 C11 H11B 109.5
H11A C11 H11B 109.5
Si4 C11 H11C 109.5
H11A C11 H11C 109.5
H11B C11 H11C 109.5
Si8 C23 H23A 109.5
Si8 C23 H23B 109.5
H23A C23 H23B 109.5
Si8 C23 H23C 109.5
H23A C23 H23C 109.5
H23B C23 H23C 109.5
Si4 C12 H12A 109.5
Si4 C12 H12B 109.5
H12A C12 H12B 109.5
Si4 C12 H12C 109.5
H12A C12 H12C 109.5
H12B C12 H12C 109.5
Si10 C30 H30A 109.5
Si10 C30 H30B 109.5
H30A C30 H30B 109.5
Si10 C30 H30C 109.5
H30A C30 H30C 109.5
H30B C30 H30C 109.5
Si2 C6 H6A 109.5
Si2 C6 H6B 109.5
H6A C6 H6B 109.5
Si2 C6 H6C 109.5
H6A C6 H6C 109.5
H6B C6 H6C 109.5
Si3 C9 H9A 109.5
Si3 C9 H9B 109.5
H9A C9 H9B 109.5
Si3 C9 H9C 109.5
H9A C9 H9C 109.5
H9B C9 H9C 109.5
Si2 C5 H5A 109.5
Si2 C5 H5B 109.5
H5A C5 H5B 109.5
Si2 C5 H5C 109.5
H5A C5 H5C 109.5
H5B C5 H5C 109.5
Si3 C8 H8A 109.5
Si3 C8 H8B 109.5
H8A C8 H8B 109.5
Si3 C8 H8C 109.5
H8A C8 H8C 109.5
H8B C8 H8C 109.5
C32 O1 C31 108.3(15)
C32 O1 Na 111.1(12)
C31 O1 Na 119.6(10)
C37 O4 C38 107.9(15)
C37 O4 Na 115.8(11)
C38 O4 Na 128.6(12)
C36 O3 C35 111.6(16)
C36 O3 Na 114.0(12)
C35 O3 Na 122.2(11)
C40 N7 C39 106.8(14)
C40 N7 C41 110.5(15)
C39 N7 C41 111.4(15)
C40 N7 Na 120.3(10)
C39 N7 Na 96.6(10)
C41 N7 Na 110.1(9)
C34 O2 C33 113.0(15)
C34 O2 Na 125.1(12)
C33 O2 Na 113.5(10)
C44 N8 C42 112.0(15)
C44 N8 C43 107.7(14)
C42 N8 C43 106.3(15)
C44 N8 Na 100.7(10)
C42 N8 Na 110.6(10)
C43 N8 Na 119.5(12)
O2 C33 C32 108.5(13)
O2 C33 H33A 110.0
C32 C33 H33A 110.0
O2 C33 H33B 110.0
C32 C33 H33B 110.0
H33A C33 H33B 108.4
O4 C37 C36 106.2(14)
O4 C37 H37A 110.5
C36 C37 H37A 110.5
O4 C37 H37B 110.5
C36 C37 H37B 110.5
H37A C37 H37B 108.7
Si4 C10 H10A 109.5
Si4 C10 H10B 109.5
H10A C10 H10B 109.5
Si4 C10 H10C 109.5
H10A C10 H10C 109.5
H10B C10 H10C 109.5
Si10 C29 H29A 109.5
Si10 C29 H29B 109.5
H29A C29 H29B 109.5
Si10 C29 H29C 109.5
H29A C29 H29C 109.5
H29B C29 H29C 109.5
Si10 C28 H28A 109.5
Si10 C28 H28B 109.5
H28A C28 H28B 109.5
Si10 C28 H28C 109.5
H28A C28 H28C 109.5
H28B C28 H28C 109.5
Si5 C13 H13A 109.5
Si5 C13 H13B 109.5
H13A C13 H13B 109.5
Si5 C13 H13C 109.5
H13A C13 H13C 109.5
H13B C13 H13C 109.5
Si8 C24 H24A 109.5
Si8 C24 H24B 109.5
H24A C24 H24B 109.5
Si8 C24 H24C 109.5
H24A C24 H24C 109.5
H24B C24 H24C 109.5
Si5 C15 H15A 109.5
Si5 C15 H15B 109.5
H15A C15 H15B 109.5
Si5 C15 H15C 109.5
H15A C15 H15C 109.5
H15B C15 H15C 109.5
N8 C44 H44A 109.5
N8 C44 H44B 109.5
H44A C44 H44B 109.5
N8 C44 H44C 109.5
H44A C44 H44C 109.5
H44B C44 H44C 109.5
N7 C39 H39A 109.5
N7 C39 H39B 109.5
H39A C39 H39B 109.5
N7 C39 H39C 109.5
H39A C39 H39C 109.5
H39B C39 H39C 109.5
O1 C32 C33 107.3(15)
O1 C32 H32A 110.3
C33 C32 H32A 110.3
O1 C32 H32B 110.3
C33 C32 H32B 110.3
H32A C32 H32B 108.5
Si9 C27 H27A 109.5
Si9 C27 H27B 109.5
H27A C27 H27B 109.5
Si9 C27 H27C 109.5
H27A C27 H27C 109.5
H27B C27 H27C 109.5
Si7 C20 H20A 109.5
Si7 C20 H20B 109.5
H20A C20 H20B 109.5
Si7 C20 H20C 109.5
H20A C20 H20C 109.5
H20B C20 H20C 109.5
N7 C41 C42 114.7(15)
N7 C41 H41A 108.6
C42 C41 H41A 108.6
N7 C41 H41B 108.6
C42 C41 H41B 108.6
H41A C41 H41B 107.6
O3 C35 H35A 109.5
O3 C35 H35B 109.5
H35A C35 H35B 109.5
O3 C35 H35C 109.5
H35A C35 H35C 109.5
H35B C35 H35C 109.5
O1 C31 H31A 109.5
O1 C31 H31B 109.5
H31A C31 H31B 109.5
O1 C31 H31C 109.5
H31A C31 H31C 109.5
H31B C31 H31C 109.5
O3 C36 C37 112.8(16)
O3 C36 H36A 109.0
C37 C36 H36A 109.0
O3 C36 H36B 109.0
C37 C36 H36B 109.0
H36A C36 H36B 107.8
O2 C34 H34A 109.5
O2 C34 H34B 109.5
H34A C34 H34B 109.5
O2 C34 H34C 109.5
H34A C34 H34C 109.5
H34B C34 H34C 109.5
O4 C38 H38A 109.5
O4 C38 H38B 109.5
H38A C38 H38B 109.5
O4 C38 H38C 109.5
H38A C38 H38C 109.5
H38B C38 H38C 109.5
N8 C42 C41 113.9(15)
N8 C42 H42A 108.8
C41 C42 H42A 108.8
N8 C42 H42B 108.8
C41 C42 H42B 108.8
H42A C42 H42B 107.7
N7 C40 H40A 109.5
N7 C40 H40B 109.5
H40A C40 H40B 109.5
N7 C40 H40C 109.5
H40A C40 H40C 109.5
H40B C40 H40C 109.5
N8 C43 H43A 109.5
N8 C43 H43B 109.5
H43A C43 H43B 109.5
N8 C43 H43C 109.5
H43A C43 H43C 109.5
H43B C43 H43C 109.5

loop_
_geom_bond_atom_site_label_1
_geom_bond_atom_site_label_2
_geom_bond_distance
Na O3 2.384(13)
Na O1 2.426(12)
Na O2 2.427(13)
Na O4 2.472(12)
Na N8 2.524(14)
Na N7 2.524(13)
Si10 N6 1.699(10)
Si10 C30 1.846(13)
Si10 C28 1.864(13)
Si10 C29 1.891(13)
U2 N1 2.124(10)
U2 N2 2.333(9)
U2 N3 2.355(10)
U2 N4 2.359(10)
U2 C1 2.882(12)
U1 N1 1.947(12)
U1 N6 2.356(10)
U1 N5 2.375(9)
U1 C1 2.513(11)
Si2 N2 1.709(9)
Si2 C4 1.840(14)
Si2 C6 1.871(13)
Si2 C5 1.886(14)
Si1 N2 1.728(10)
Si1 C2 1.861(14)
Si1 C3 1.876(13)
Si1 C1 1.879(11)
Si4 N3 1.712(10)
Si4 C11 1.864(14)
Si4 C12 1.866(12)
Si4 C10 1.875(13)
Si7 N5 1.705(11)
Si7 C19 1.848(15)
Si7 C21 1.877(17)
Si7 C20 1.890(18)
Si3 N3 1.737(10)
Si3 C9 1.840(13)
Si3 C8 1.859(14)
Si3 C7 1.895(12)
Si8 N5 1.704(11)
Si8 C23 1.836(14)
Si8 C24 1.857(15)
Si8 C22 1.862(16)
Si6 N4 1.735(11)
Si6 C18 1.842(12)
Si6 C16 1.872(12)
Si6 C17 1.875(12)
Si9 N6 1.706(10)
Si9 C27 1.844(17)
Si9 C26 1.868(15)
Si9 C25 1.889(14)
Si5 N4 1.690(10)
Si5 C15 1.857(16)
Si5 C14 1.862(14)
Si5 C13 1.872(15)
C21 H21A 0.9600
C21 H21B 0.9600
C21 H21C 0.9600
C22 H22A 0.9600
C22 H22B 0.9600
C22 H22C 0.9600
C7 H7A 0.9600
C7 H7B 0.9600
C7 H7C 0.9600
C17 H17A 0.9600
C17 H17B 0.9600
C17 H17C 0.9600
C18 H18A 0.9600
C18 H18B 0.9600
C18 H18C 0.9600
C4 H4A 0.9600
C4 H4B 0.9600
C4 H4C 0.9600
C2 H2A 0.9600
C2 H2B 0.9600
C2 H2C 0.9600
C3 H3A 0.9600
C3 H3B 0.9600
C3 H3C 0.9600
C26 H26A 0.9600
C26 H26B 0.9600
C26 H26C 0.9600
C14 H14A 0.9600
C14 H14B 0.9600
C14 H14C 0.9600
C16 H16A 0.9600
C16 H16B 0.9600
C16 H16C 0.9600
C19 H19A 0.9600
C19 H19B 0.9600
C19 H19C 0.9600
C25 H25A 0.9600
C25 H25B 0.9600
C25 H25C 0.9600
C11 H11A 0.9600
C11 H11B 0.9600
C11 H11C 0.9600
C23 H23A 0.9600
C23 H23B 0.9600
C23 H23C 0.9600
C12 H12A 0.9600
C12 H12B 0.9600
C12 H12C 0.9600
C30 H30A 0.9600
C30 H30B 0.9600
C30 H30C 0.9600
C6 H6A 0.9600
C6 H6B 0.9600
C6 H6C 0.9600
C9 H9A 0.9600
C9 H9B 0.9600
C9 H9C 0.9600
C5 H5A 0.9600
C5 H5B 0.9600
C5 H5C 0.9600
C8 H8A 0.9600
C8 H8B 0.9600
C8 H8C 0.9600
O1 C32 1.32(2)
O1 C31 1.435(19)
O4 C37 1.358(18)
O4 C38 1.40(2)
O3 C36 1.353(19)
O3 C35 1.361(19)
N7 C40 1.44(2)
N7 C39 1.44(2)
N7 C41 1.447(19)
O2 C34 1.39(2)
O2 C33 1.433(18)
N8 C44 1.407(17)
N8 C42 1.443(18)
N8 C43 1.46(2)
C33 C32 1.52(2)
C33 H33A 0.9700
C33 H33B 0.9700
C37 C36 1.55(2)
C37 H37A 0.9700
C37 H37B 0.9700
C10 H10A 0.9600
C10 H10B 0.9600
C10 H10C 0.9600
C29 H29A 0.9600
C29 H29B 0.9600
C29 H29C 0.9600
C28 H28A 0.9600
C28 H28B 0.9600
C28 H28C 0.9600
C13 H13A 0.9600
C13 H13B 0.9600
C13 H13C 0.9600
C24 H24A 0.9600
C24 H24B 0.9600
C24 H24C 0.9600
C15 H15A 0.9600
C15 H15B 0.9600
C15 H15C 0.9600
C44 H44A 0.9600
C44 H44B 0.9600
C44 H44C 0.9600
C39 H39A 0.9600
C39 H39B 0.9600
C39 H39C 0.9600
C32 H32A 0.9700
C32 H32B 0.9700
C27 H27A 0.9600
C27 H27B 0.9600
C27 H27C 0.9600
C20 H20A 0.9600
C20 H20B 0.9600
C20 H20C 0.9600
C41 C42 1.50(2)
C41 H41A 0.9700
C41 H41B 0.9700
C35 H35A 0.9600
C35 H35B 0.9600
C35 H35C 0.9600
C31 H31A 0.9600
C31 H31B 0.9600
C31 H31C 0.9600
C36 H36A 0.9700
C36 H36B 0.9700
C34 H34A 0.9600
C34 H34B 0.9600
C34 H34C 0.9600
C38 H38A 0.9600
C38 H38B 0.9600
C38 H38C 0.9600
C42 H42A 0.9700
C42 H42B 0.9700
C40 H40A 0.9600
C40 H40B 0.9600
C40 H40C 0.9600
C43 H43A 0.9600
C43 H43B 0.9600
C43 H43C 0.9600
